data_2100951
loop_
_publ_author_name
'Alcock, N. W.'
'Ravindran, M.'
'Willey, G. R.'

_publ_section_title
;
 Preparations and structural correlations for the complexes of
 <i>M</i>^III^ halides (<i>M</i> = As, Sb, Bi) with crown ethers:
 structures of AsCl~3~.12-crown-4, AsCl~3~.15-crown-5,
 SbCl~3~.12-crown-4 and BiCl~3~.15-crown-5 and an evaluation of
 relative binding strengths for crown ligands
;
_journal_issue 3
_journal_name_full 'Acta Crystallographica Section B'
_journal_page_first 507
_journal_page_last 514
_journal_paper_doi 10.1107/S0108768192009595
_journal_volume 49
_journal_year 1993
_chemical_formula_moiety 'C8 H16 O4,As Cl3'
_chemical_formula_sum 'C8 H16 As Cl3 O4'
_chemical_formula_weight 357.5
_space_group_IT_number 62
_space_group_name_Hall '-P 2ac 2n'
_space_group_name_H-M_alt 'P n m a'
_symmetry_cell_setting orthorhombic
_symmetry_space_group_name_Hall '-P 2ac 2n'
_symmetry_space_group_name_H-M 'P n m a'
_cell_angle_alpha 90
_cell_angle_beta 90
_cell_angle_gamma 90
_cell_formula_units_Z 4
_cell_length_a 7.864(4)
_cell_length_b 11.876(5)
_cell_length_c 14.936(8)
_cell_volume 1394.9(12)
_diffrn_radiation_type Mo
_diffrn_radiation_wavelength 0.71073
_exptl_absorpt_coefficient_mu 0.300
_exptl_crystal_density_diffrn 1.70
_cod_data_source_file ha0112.cif
_cod_data_source_block ha0112a
_cod_original_cell_volume 1395
_cod_database_code 2100951

loop_
_space_group_symop_id
_space_group_symop_operation_xyz
1 x,y,z
2 -x+1/2,-y,z+1/2
3 x+1/2,-y+1/2,-z+1/2
4 -x,y+1/2,-z
5 -x,-y,-z
6 x+1/2,y,-z+1/2
7 -x+1/2,y+1/2,z+1/2
8 x,-y+1/2,z

loop_
_atom_site_label
_atom_site_fract_x
_atom_site_fract_y
_atom_site_fract_z
_atom_site_U_iso_or_equiv
As(1) .87027(6) .25000 .21668(13) .0420(10)
Cl(1) .9443(2) .3880(2) .0946(3) .0800(10)
Cl(2) .7591(2) .2500 .0289(4) .0700(10)
O(1) .7568(5) .1294(6) .4288(9) .084(3)
O(2) .9406(5) .1268(7) .5081(10) .096(3)
C(1a) .7022(13) .1842(16) .543(2) .083(6)
C(1aa) .7022(13) .3158(16) .543(2) .083(6)
C(1b) .6807(11) .2050(13) .458(3) .075(5)
C(1bb) .6807(11) .2950(13) .458(3) .075(5)
C(2a) .8135(14) .0442(17) .502(3) .093(6)
C(2b) .7801(12) .076(2) .578(2) .086(6)
C(3a) .8868(12) .078(2) .620(3) .083(6)
C(3b) .8747(11) .0452(16) .540(3) .080(6)
C(4a) 1.0078(14) .2148(15) .568(3) .098(7)
C(4aa) 1.0078(14) .2852(15) .568(3) .098(7)
C(4b) .9703(17) .1829(19) .651(2) .112(8)
C(4bb) .9703(17) .3171(19) .651(2) .112(8)

loop_
_geom_bond_atom_site_label_1
_geom_bond_atom_site_label_2
_geom_bond_distance
As(1) Cl(1) 2.198(3)
As(1) O(1) 2.776(6)
O(1) C(1a) 1.38(2)
O(1) C(2a) 1.44(2)
O(2) C(3a) 1.33(2)
O(2) C(4a) 1.53(2)
C(1a) C(1bb) 1.51(3)
C(4a) C(4bb) 1.49(3)
As(1) Cl(2) 2.222(3)
As(1) O(2) 2.915(6)
O(1) C(1b) 1.467(18)
O(1) C(2b) 1.38(2)
O(2) C(3b) 1.40(2)
O(2) C(4b) 1.38(2)
C(2a) C(3a) 1.49(3)
